data_4122888
loop_
_publ_author_name
'Takemoto, Shin'
'Ohata, Jun'
'Umetani, Kento'
'Yamaguchi, Masahiro'
'Matsuzaka, Hiroyuki'

_publ_section_title
;
 A Diruthenium \m-Carbido Complex That Shows Singlet-Carbene-Like
 Reactivity.
;
_journal_name_full 'Journal of the American Chemical Society'
_journal_page_first 141104122937002
_journal_paper_doi 10.1021/ja509364d
_journal_year 2014
_chemical_formula_sum 'C27 H35 N Ru2 Se'
_chemical_formula_weight 654.66
_chemical_name_systematic
; 
 ? 
;
_space_group_IT_number 14
_symmetry_cell_setting monoclinic
_symmetry_space_group_name_Hall '-P 2yn'
_symmetry_space_group_name_H-M 'P 1 21/n 1'
_atom_sites_solution_hydrogens geom
_atom_sites_solution_primary direct
_atom_sites_solution_secondary difmap
_audit_creation_method SHELXL-97
_cell_angle_alpha 90.00
_cell_angle_beta 98.350(12)
_cell_angle_gamma 90.00
_cell_formula_units_Z 8
_cell_length_a 17.093(6)
_cell_length_b 15.377(5)
_cell_length_c 20.122(5)
_cell_measurement_temperature 296(2)
_cell_volume 5233(3)
_computing_cell_refinement 'rigaku process auto'
_computing_data_collection 'rigaku process auto'
_computing_data_reduction 'rigaku process auto'
_computing_structure_refinement 'SHELXL-97 (Sheldrick, 1997)'
_computing_structure_solution 'SHELXS-97 (Sheldrick, 1990)'
_diffrn_ambient_temperature 296(2)
_diffrn_measured_fraction_theta_full 0.992
_diffrn_measured_fraction_theta_max 0.992
_diffrn_measurement_device_type 'rigaku r-axis rapid'
_diffrn_radiation_monochromator graphite
_diffrn_radiation_source 'fine-focus sealed tube'
_diffrn_radiation_type MoK\a
_diffrn_radiation_wavelength 0.71075
_diffrn_reflns_av_R_equivalents 0.2078
_diffrn_reflns_av_sigmaI/netI 0.3275
_diffrn_reflns_limit_h_max 22
_diffrn_reflns_limit_h_min -22
_diffrn_reflns_limit_k_max 19
_diffrn_reflns_limit_k_min -19
_diffrn_reflns_limit_l_max 25
_diffrn_reflns_limit_l_min -26
_diffrn_reflns_number 47966
_diffrn_reflns_theta_full 27.47
_diffrn_reflns_theta_max 27.47
_diffrn_reflns_theta_min 3.03
_exptl_absorpt_coefficient_mu 2.560
_exptl_absorpt_correction_T_max 0.7839
_exptl_absorpt_correction_T_min 0.4275
_exptl_absorpt_correction_type empirical
_exptl_absorpt_process_details abscor
_exptl_crystal_colour black
_exptl_crystal_density_diffrn 1.662
_exptl_crystal_density_method 'not measured'
_exptl_crystal_description needle
_exptl_crystal_F_000 2608
_exptl_crystal_size_max 0.40
_exptl_crystal_size_mid 0.10
_exptl_crystal_size_min 0.10
_refine_diff_density_max 1.827
_refine_diff_density_min -1.135
_refine_diff_density_rms 0.185
_refine_ls_extinction_method none
_refine_ls_goodness_of_fit_ref 0.993
_refine_ls_hydrogen_treatment constr
_refine_ls_matrix_type full
_refine_ls_number_parameters 560
_refine_ls_number_reflns 11884
_refine_ls_number_restraints 0
_refine_ls_restrained_S_all 0.993
_refine_ls_R_factor_all 0.2073
_refine_ls_R_factor_gt 0.0943
_refine_ls_shift/su_max 0.006
_refine_ls_shift/su_mean 0.001
_refine_ls_structure_factor_coef Fsqd
_refine_ls_weighting_details 'calc w=1/[\s^2^(Fo^2^)+(0.1099P)^2^+0.0000P] where P=(Fo^2^+2Fc^2^)/3'
_refine_ls_weighting_scheme calc
_refine_ls_wR_factor_gt 0.2169
_refine_ls_wR_factor_ref 0.2654
_reflns_number_gt 5013
_reflns_number_total 11884
_reflns_threshold_expression >2sigma(I)
_cod_data_source_file ja509364d_si_001.cif
_cod_data_source_block 3b
_cod_depositor_comments
;
The following automatic conversions were performed:
'_atom_site_symetry_multiplicity' tag replaced with
'_atom_site_symmetry_multiplicity'.

Automatic conversion script
Id: cif_correct_tags 1440 2010-10-19 06:21:57Z saulius 
;
_cod_original_sg_symbol_H-M P21/n
_cod_database_code 4122888

loop_
_symmetry_equiv_pos_as_xyz
'x, y, z'
'-x+1/2, y+1/2, -z+1/2'
'-x, -y, -z'
'x-1/2, -y-1/2, z-1/2'

loop_
_atom_site_label
_atom_site_type_symbol
_atom_site_fract_x
_atom_site_fract_y
_atom_site_fract_z
_atom_site_U_iso_or_equiv
_atom_site_adp_type
_atom_site_occupancy
_atom_site_symmetry_multiplicity
_atom_site_calc_flag
Ru1 Ru 0.88698(7) 0.20077(7) 0.18703(5) 0.0438(3) Uani 1 1 d
Ru2 Ru 0.90877(7) 0.20182(7) 0.31586(5) 0.0424(3) Uani 1 1 d
Ru3 Ru 0.36984(6) 0.18132(7) 0.18517(5) 0.0428(3) Uani 1 1 d
Ru4 Ru 0.38947(7) 0.17977(7) 0.31370(5) 0.0434(3) Uani 1 1 d
Se1 Se 1.03382(10) 0.35267(10) 0.25124(8) 0.0608(4) Uani 1 1 d
Se2 Se 0.54969(10) 0.27985(11) 0.25278(8) 0.0646(5) Uani 1 1 d
N1 N 0.8455(7) 0.1338(6) 0.2526(5) 0.048(3) Uani 1 1 d
N2 N 0.3087(7) 0.1337(7) 0.2481(5) 0.052(3) Uani 1 1 d
C1 C 0.9584(8) 0.2670(7) 0.2513(6) 0.040(3) Uani 1 1 d
C2 C 0.7870(10) 0.0684(8) 0.2516(7) 0.055(4) Uani 1 1 d
C3 C 0.7092(10) 0.0892(10) 0.2523(7) 0.062(4) Uani 1 1 d
H3 H 0.6926 0.1472 0.2526 0.074 Uiso 1 1 d
C4 C 0.6550(12) 0.0209(15) 0.2526(9) 0.092(6) Uani 1 1 d
H4 H 0.6012 0.0317 0.2529 0.111 Uiso 1 1 d
C5 C 0.6839(17) -0.0650(15) 0.2521(10) 0.108(9) Uani 1 1 d
H5 H 0.6495 -0.1115 0.2535 0.130 Uiso 1 1 d
C6 C 0.7596(13) -0.0827(11) 0.2500(9) 0.079(5) Uani 1 1 d
H6 H 0.7760 -0.1399 0.2485 0.095 Uiso 1 1 d
C7 C 0.8138(10) -0.0171(10) 0.2498(8) 0.067(4) Uani 1 1 d
H7 H 0.8668 -0.0294 0.2484 0.080 Uiso 1 1 d
C8 C 0.8072(9) 0.2374(10) 0.0947(6) 0.053(4) Uani 1 1 d
C9 C 0.8274(11) 0.1504(10) 0.0899(7) 0.066(4) Uani 1 1 d
C10 C 0.9085(12) 0.1408(10) 0.0931(7) 0.066(5) Uani 1 1 d
C11 C 0.9405(9) 0.2280(10) 0.0934(6) 0.051(4) Uani 1 1 d
C12 C 0.8787(8) 0.2866(10) 0.0965(6) 0.051(4) Uani 1 1 d
C13 C 0.7254(11) 0.2772(14) 0.0938(9) 0.093(6) Uani 1 1 d
H13A H 0.6893 0.2517 0.0583 0.111 Uiso 1 1 d
H13B H 0.7282 0.3389 0.0868 0.111 Uiso 1 1 d
H13C H 0.7073 0.2664 0.1361 0.111 Uiso 1 1 d
C14 C 0.7673(15) 0.0743(14) 0.0851(9) 0.118(9) Uani 1 1 d
H14A H 0.7780 0.0344 0.0507 0.141 Uiso 1 1 d
H14B H 0.7146 0.0966 0.0741 0.141 Uiso 1 1 d
H14C H 0.7723 0.0444 0.1273 0.141 Uiso 1 1 d
C15 C 0.9550(16) 0.0598(12) 0.0872(9) 0.113(8) Uani 1 1 d
H15A H 0.9306 0.0126 0.1079 0.137 Uiso 1 1 d
H15B H 1.0079 0.0678 0.1089 0.137 Uiso 1 1 d
H15C H 0.9549 0.0468 0.0404 0.137 Uiso 1 1 d
C16 C 1.0251(10) 0.2543(12) 0.0908(8) 0.076(5) Uani 1 1 d
H16A H 1.0268 0.2957 0.0550 0.091 Uiso 1 1 d
H16B H 1.0560 0.2044 0.0830 0.091 Uiso 1 1 d
H16C H 1.0471 0.2811 0.1327 0.091 Uiso 1 1 d
C17 C 0.8861(10) 0.3836(11) 0.0944(7) 0.071(5) Uani 1 1 d
H17A H 0.9231 0.4030 0.1318 0.085 Uiso 1 1 d
H17B H 0.8354 0.4096 0.0962 0.085 Uiso 1 1 d
H17C H 0.9045 0.4005 0.0532 0.085 Uiso 1 1 d
C18 C 0.9926(8) 0.2344(10) 0.4096(7) 0.053(4) Uani 1 1 d
C19 C 0.9252(8) 0.2888(9) 0.4059(6) 0.046(3) Uani 1 1 d
C20 C 0.8566(9) 0.2365(9) 0.4071(7) 0.056(4) Uani 1 1 d
C21 C 0.8837(11) 0.1467(9) 0.4114(6) 0.062(4) Uani 1 1 d
C22 C 0.9668(10) 0.1487(9) 0.4092(6) 0.054(4) Uani 1 1 d
C23 C 1.0770(9) 0.2656(11) 0.4133(7) 0.068(4) Uani 1 1 d
H23A H 1.1125 0.2170 0.4206 0.081 Uiso 1 1 d
H23B H 1.0887 0.3062 0.4498 0.081 Uiso 1 1 d
H23C H 1.0839 0.2939 0.3719 0.081 Uiso 1 1 d
C24 C 0.9271(10) 0.3856(10) 0.4081(8) 0.070(5) Uani 1 1 d
H24A H 0.9577 0.4042 0.4497 0.084 Uiso 1 1 d
H24B H 0.8745 0.4077 0.4053 0.084 Uiso 1 1 d
H24C H 0.9513 0.4073 0.3713 0.084 Uiso 1 1 d
C25 C 0.7746(9) 0.2680(13) 0.4077(8) 0.078(5) Uani 1 1 d
H25A H 0.7691 0.2894 0.4517 0.094 Uiso 1 1 d
H25B H 0.7377 0.2224 0.3954 0.094 Uiso 1 1 d
H25C H 0.7639 0.3155 0.3759 0.094 Uiso 1 1 d
C26 C 0.8306(13) 0.0685(12) 0.4191(8) 0.094(7) Uani 1 1 d
H26A H 0.8442 0.0222 0.3908 0.113 Uiso 1 1 d
H26B H 0.7765 0.0849 0.4056 0.113 Uiso 1 1 d
H26C H 0.8383 0.0501 0.4649 0.113 Uiso 1 1 d
C27 C 1.0206(13) 0.0702(11) 0.4169(9) 0.097(7) Uani 1 1 d
H27A H 1.0589 0.0752 0.3871 0.117 Uiso 1 1 d
H27B H 0.9892 0.0186 0.4063 0.117 Uiso 1 1 d
H27C H 1.0462 0.0668 0.4625 0.117 Uiso 1 1 d
C28 C 0.4561(8) 0.2253(8) 0.2510(6) 0.044(3) Uani 1 1 d
C29 C 0.2431(8) 0.0863(10) 0.2468(7) 0.056(4) Uani 1 1 d
C30 C 0.1693(10) 0.1219(10) 0.2476(7) 0.060(4) Uani 1 1 d
H30 H 0.1633 0.1817 0.2472 0.071 Uiso 1 1 d
C31 C 0.1041(11) 0.0675(13) 0.2491(9) 0.081(5) Uani 1 1 d
H31 H 0.0554 0.0936 0.2516 0.097 Uiso 1 1 d
C32 C 0.1059(12) -0.0181(15) 0.2468(8) 0.085(6) Uani 1 1 d
H32 H 0.0601 -0.0510 0.2448 0.102 Uiso 1 1 d
C33 C 0.1781(13) -0.0549(10) 0.2484(8) 0.074(5) Uani 1 1 d
H33 H 0.1815 -0.1152 0.2497 0.088 Uiso 1 1 d
C34 C 0.2466(10) -0.0055(11) 0.2475(8) 0.068(4) Uani 1 1 d
H34 H 0.2947 -0.0334 0.2476 0.082 Uiso 1 1 d
C35 C 0.3993(10) 0.2547(9) 0.0960(7) 0.055(4) Uani 1 1 d
C36 C 0.3145(10) 0.2440(8) 0.0923(6) 0.056(4) Uani 1 1 d
C37 C 0.2979(9) 0.1542(9) 0.0878(6) 0.052(4) Uani 1 1 d
C38 C 0.3685(8) 0.1077(9) 0.0920(6) 0.045(3) Uani 1 1 d
C39 C 0.4336(10) 0.1697(10) 0.0962(7) 0.061(4) Uani 1 1 d
C40 C 0.4440(13) 0.3383(10) 0.0945(9) 0.093(6) Uani 1 1 d
H40A H 0.4828 0.3421 0.1346 0.113 Uiso 1 1 d
H40B H 0.4086 0.3863 0.0931 0.113 Uiso 1 1 d
H40C H 0.4710 0.3391 0.0559 0.113 Uiso 1 1 d
C41 C 0.2530(12) 0.3173(12) 0.0890(9) 0.095(6) Uani 1 1 d
H41A H 0.2188 0.3151 0.0469 0.113 Uiso 1 1 d
H41B H 0.2797 0.3727 0.0932 0.113 Uiso 1 1 d
H41C H 0.2225 0.3108 0.1251 0.113 Uiso 1 1 d
C42 C 0.2166(9) 0.1170(11) 0.0778(7) 0.068(4) Uani 1 1 d
H42A H 0.1816 0.1569 0.0957 0.083 Uiso 1 1 d
H42B H 0.2167 0.0625 0.1001 0.083 Uiso 1 1 d
H42C H 0.1993 0.1097 0.0305 0.083 Uiso 1 1 d
C43 C 0.3786(10) 0.0129(9) 0.0874(7) 0.062(4) Uani 1 1 d
H43A H 0.3534 -0.0155 0.1208 0.075 Uiso 1 1 d
H43B H 0.4341 -0.0009 0.0940 0.075 Uiso 1 1 d
H43C H 0.3554 -0.0067 0.0435 0.075 Uiso 1 1 d
C44 C 0.5188(9) 0.1518(11) 0.0964(7) 0.068(5) Uani 1 1 d
H44A H 0.5380 0.1858 0.0622 0.082 Uiso 1 1 d
H44B H 0.5263 0.0912 0.0880 0.082 Uiso 1 1 d
H44C H 0.5477 0.1670 0.1395 0.082 Uiso 1 1 d
C45 C 0.4460(10) 0.2477(9) 0.4035(7) 0.058(4) Uani 1 1 d
C46 C 0.3637(10) 0.2416(9) 0.4067(7) 0.055(4) Uani 1 1 d
C47 C 0.3450(10) 0.1500(9) 0.4100(6) 0.057(4) Uani 1 1 d
C48 C 0.4169(8) 0.1037(9) 0.4072(6) 0.046(3) Uani 1 1 d
C49 C 0.4793(8) 0.1636(9) 0.4064(7) 0.053(4) Uani 1 1 d
C50 C 0.4917(13) 0.3318(10) 0.4092(8) 0.087(6) Uani 1 1 d
H50A H 0.5214 0.3366 0.4531 0.105 Uiso 1 1 d
H50B H 0.4553 0.3798 0.4015 0.105 Uiso 1 1 d
H50C H 0.5268 0.3330 0.3760 0.105 Uiso 1 1 d
C51 C 0.3038(12) 0.3144(10) 0.4088(8) 0.079(5) Uani 1 1 d
H51A H 0.3284 0.3692 0.4027 0.095 Uiso 1 1 d
H51B H 0.2851 0.3137 0.4517 0.095 Uiso 1 1 d
H51C H 0.2601 0.3057 0.3738 0.095 Uiso 1 1 d
C52 C 0.2667(9) 0.1132(13) 0.4152(8) 0.078(5) Uani 1 1 d
H52A H 0.2578 0.0627 0.3871 0.093 Uiso 1 1 d
H52B H 0.2265 0.1559 0.4007 0.093 Uiso 1 1 d
H52C H 0.2639 0.0975 0.4609 0.093 Uiso 1 1 d
C53 C 0.4257(10) 0.0062(9) 0.4103(8) 0.069(5) Uani 1 1 d
H53A H 0.4467 -0.0137 0.3712 0.083 Uiso 1 1 d
H53B H 0.3748 -0.0198 0.4113 0.083 Uiso 1 1 d
H53C H 0.4608 -0.0095 0.4499 0.083 Uiso 1 1 d
C54 C 0.5652(10) 0.1444(13) 0.4053(8) 0.077(5) Uani 1 1 d
H54A H 0.5773 0.1534 0.3606 0.092 Uiso 1 1 d
H54B H 0.5761 0.0853 0.4184 0.092 Uiso 1 1 d
H54C H 0.5968 0.1828 0.4358 0.092 Uiso 1 1 d

loop_
_atom_site_aniso_label
_atom_site_aniso_U_11
_atom_site_aniso_U_22
_atom_site_aniso_U_33
_atom_site_aniso_U_23
_atom_site_aniso_U_13
_atom_site_aniso_U_12
Ru1 0.0553(7) 0.0412(6) 0.0348(6) -0.0007(5) 0.0057(5) -0.0065(5)
Ru2 0.0536(7) 0.0386(6) 0.0350(6) 0.0000(4) 0.0062(5) -0.0015(5)
Ru3 0.0492(7) 0.0420(6) 0.0366(6) 0.0003(5) 0.0047(5) 0.0001(5)
Ru4 0.0496(7) 0.0434(6) 0.0371(6) -0.0013(5) 0.0060(5) 0.0019(5)
Se1 0.0633(11) 0.0628(10) 0.0555(9) 0.0009(8) 0.0057(7) -0.0193(8)
Se2 0.0568(10) 0.0710(10) 0.0655(10) -0.0009(8) 0.0066(8) -0.0146(8)
N1 0.074(8) 0.027(5) 0.043(6) -0.009(5) 0.005(6) -0.006(5)
N2 0.061(8) 0.051(7) 0.040(6) -0.001(5) -0.001(5) -0.016(6)
C1 0.059(9) 0.025(6) 0.034(6) -0.004(5) 0.002(6) 0.000(6)
C2 0.080(12) 0.032(7) 0.054(9) -0.003(6) 0.012(8) -0.007(7)
C3 0.068(12) 0.065(10) 0.052(9) -0.008(8) 0.009(8) -0.007(8)
C4 0.101(16) 0.115(17) 0.056(10) -0.003(11) -0.005(10) -0.048(13)
C5 0.16(2) 0.100(16) 0.069(12) -0.007(11) 0.019(13) -0.106(17)
C6 0.109(17) 0.057(10) 0.074(12) -0.010(8) 0.026(11) -0.023(11)
C7 0.073(12) 0.051(9) 0.074(11) 0.000(8) 0.006(9) -0.007(8)
C8 0.053(9) 0.067(10) 0.036(7) 0.002(7) -0.002(6) -0.020(7)
C9 0.091(14) 0.056(10) 0.049(9) 0.001(7) 0.005(8) -0.029(9)
C10 0.109(15) 0.049(9) 0.040(8) -0.005(7) 0.008(9) 0.005(9)
C11 0.062(10) 0.065(9) 0.028(7) 0.004(6) 0.012(6) 0.011(7)
C12 0.043(8) 0.077(10) 0.033(7) 0.021(7) 0.002(6) -0.004(7)
C13 0.062(12) 0.142(18) 0.067(11) -0.018(12) -0.016(9) 0.004(11)
C14 0.18(2) 0.114(17) 0.060(11) -0.019(11) 0.001(12) -0.084(16)
C15 0.21(3) 0.071(13) 0.065(12) -0.006(9) 0.027(14) 0.056(14)
C16 0.064(11) 0.115(14) 0.056(10) 0.000(9) 0.036(8) 0.008(10)
C17 0.088(13) 0.070(11) 0.053(9) 0.006(8) 0.003(8) -0.006(9)
C18 0.048(9) 0.064(9) 0.046(8) 0.002(7) -0.003(6) 0.001(7)
C19 0.038(8) 0.062(9) 0.042(7) -0.004(6) 0.017(6) 0.008(6)
C20 0.067(11) 0.056(9) 0.047(8) -0.022(7) 0.008(7) -0.023(8)
C21 0.109(14) 0.051(9) 0.024(7) -0.002(6) 0.004(7) -0.027(9)
C22 0.079(12) 0.042(8) 0.040(8) 0.008(6) 0.006(7) 0.005(7)
C23 0.049(10) 0.093(12) 0.054(9) 0.013(9) -0.015(7) 0.012(8)
C24 0.091(13) 0.059(10) 0.059(9) 0.003(8) 0.011(9) 0.018(9)
C25 0.043(10) 0.139(16) 0.058(10) 0.009(10) 0.027(7) 0.002(10)
C26 0.143(19) 0.090(13) 0.050(10) 0.008(9) 0.015(11) -0.054(13)
C27 0.15(2) 0.070(12) 0.072(12) 0.019(9) 0.008(12) 0.034(12)
C28 0.063(9) 0.044(7) 0.027(6) -0.005(5) 0.009(6) -0.016(6)
C29 0.038(9) 0.080(11) 0.049(8) -0.002(8) 0.006(6) -0.004(8)
C30 0.064(11) 0.065(10) 0.051(9) -0.003(7) 0.013(7) 0.002(8)
C31 0.079(14) 0.084(14) 0.080(13) -0.013(10) 0.016(10) -0.005(10)
C32 0.084(15) 0.112(16) 0.060(11) -0.002(11) 0.018(10) -0.045(12)
C33 0.097(15) 0.059(10) 0.065(11) 0.000(8) 0.015(10) -0.010(10)
C34 0.079(13) 0.069(11) 0.061(10) 0.006(8) 0.023(9) -0.012(9)
C35 0.070(11) 0.056(9) 0.039(8) 0.000(7) 0.006(7) -0.014(8)
C36 0.098(13) 0.033(7) 0.034(7) 0.007(6) 0.003(7) 0.016(7)
C37 0.053(9) 0.063(9) 0.042(8) -0.010(7) 0.008(6) -0.008(7)
C38 0.048(9) 0.059(9) 0.029(6) -0.013(6) 0.006(6) 0.001(7)
C39 0.080(12) 0.061(10) 0.042(8) 0.006(7) 0.012(8) -0.008(8)
C40 0.16(2) 0.048(10) 0.080(12) 0.023(8) 0.035(12) -0.026(10)
C41 0.123(17) 0.070(12) 0.079(13) 0.008(10) -0.025(11) 0.026(11)
C42 0.058(11) 0.091(12) 0.053(9) 0.001(9) -0.005(7) -0.011(9)
C43 0.084(12) 0.046(8) 0.059(9) -0.010(7) 0.013(8) 0.013(8)
C44 0.046(10) 0.099(13) 0.065(10) -0.030(9) 0.024(7) -0.014(8)
C45 0.087(12) 0.043(8) 0.041(8) -0.008(6) 0.001(8) -0.017(8)
C46 0.083(12) 0.047(8) 0.039(8) 0.000(6) 0.020(7) 0.013(8)
C47 0.079(12) 0.057(9) 0.033(7) 0.006(7) 0.005(7) 0.007(8)
C48 0.043(8) 0.060(9) 0.035(7) 0.013(6) 0.008(6) 0.008(7)
C49 0.050(9) 0.061(9) 0.045(8) 0.006(7) -0.005(6) 0.010(7)
C50 0.155(19) 0.053(10) 0.050(9) 0.001(8) 0.002(11) -0.022(11)
C51 0.124(16) 0.056(10) 0.062(10) -0.002(8) 0.029(10) 0.018(10)
C52 0.037(10) 0.129(16) 0.068(11) -0.017(10) 0.014(7) 0.010(9)
C53 0.086(13) 0.041(8) 0.074(11) 0.013(7) -0.008(9) 0.007(8)
C54 0.053(11) 0.117(15) 0.057(10) -0.002(10) -0.005(8) 0.009(9)

loop_
_atom_type_symbol
_atom_type_description
_atom_type_scat_dispersion_real
_atom_type_scat_dispersion_imag
_atom_type_scat_source
C C 0.0033 0.0016 'International Tables Vol C Tables 4.2.6.8 and 6.1.1.4'
H H 0.0000 0.0000 'International Tables Vol C Tables 4.2.6.8 and 6.1.1.4'
N N 0.0061 0.0033 'International Tables Vol C Tables 4.2.6.8 and 6.1.1.4'
Ru Ru -1.2594 0.8363 'International Tables Vol C Tables 4.2.6.8 and 6.1.1.4'
Se Se -0.0929 2.2259 'International Tables Vol C Tables 4.2.6.8 and 6.1.1.4'

loop_
_geom_angle_atom_site_label_1
_geom_angle_atom_site_label_2
_geom_angle_atom_site_label_3
_geom_angle
N1 Ru1 C1 94.8(5)
N1 Ru1 C10 120.1(5)
C1 Ru1 C10 129.2(6)
N1 Ru1 C9 104.8(5)
C1 Ru1 C9 160.3(5)
C10 Ru1 C9 36.8(6)
N1 Ru1 C8 118.5(5)
C1 Ru1 C8 132.9(5)
C10 Ru1 C8 62.7(6)
C9 Ru1 C8 36.6(6)
N1 Ru1 C12 154.6(5)
C1 Ru1 C12 101.2(5)
C10 Ru1 C12 62.8(6)
C9 Ru1 C12 61.3(5)
C8 Ru1 C12 37.6(5)
N1 Ru1 C11 157.7(5)
C1 Ru1 C11 99.7(5)
C10 Ru1 C11 38.1(5)
C9 Ru1 C11 61.0(6)
C8 Ru1 C11 61.7(5)
C12 Ru1 C11 36.3(5)
N1 Ru1 Ru2 46.5(3)
C1 Ru1 Ru2 48.4(4)
C10 Ru1 Ru2 149.3(4)
C9 Ru1 Ru2 151.3(4)
C8 Ru1 Ru2 146.0(4)
C12 Ru1 Ru2 143.3(4)
C11 Ru1 Ru2 145.9(4)
N1 Ru2 C1 95.7(5)
N1 Ru2 C22 122.0(5)
C1 Ru2 C22 126.3(6)
N1 Ru2 C21 102.3(5)
C1 Ru2 C21 161.4(5)
C22 Ru2 C21 38.3(6)
N1 Ru2 C20 115.8(5)
C1 Ru2 C20 134.4(5)
C22 Ru2 C20 63.9(6)
C21 Ru2 C20 38.5(6)
N1 Ru2 C19 151.6(5)
C1 Ru2 C19 102.6(5)
C22 Ru2 C19 62.1(5)
C21 Ru2 C19 62.6(5)
C20 Ru2 C19 37.3(5)
N1 Ru2 C18 158.5(5)
C1 Ru2 C18 99.1(5)
C22 Ru2 C18 36.7(5)
C21 Ru2 C18 62.3(5)
C20 Ru2 C18 62.5(5)
C19 Ru2 C18 36.8(5)
N1 Ru2 Ru1 47.4(3)
C1 Ru2 Ru1 48.5(3)
C22 Ru2 Ru1 149.3(4)
C21 Ru2 Ru1 149.7(4)
C20 Ru2 Ru1 145.1(4)
C19 Ru2 Ru1 143.6(3)
C18 Ru2 Ru1 145.9(4)
N2 Ru3 C28 96.7(5)
N2 Ru3 C38 115.6(5)
C28 Ru3 C38 132.3(5)
N2 Ru3 C36 121.7(6)
C28 Ru3 C36 128.0(5)
C38 Ru3 C36 63.1(5)
N2 Ru3 C37 103.3(5)
C28 Ru3 C37 160.0(5)
C38 Ru3 C37 37.1(5)
C36 Ru3 C37 37.5(5)
N2 Ru3 C39 151.9(5)
C28 Ru3 C39 99.4(6)
C38 Ru3 C39 38.5(5)
C36 Ru3 C39 63.4(6)
C37 Ru3 C39 63.0(5)
N2 Ru3 C35 159.6(5)
C28 Ru3 C35 97.7(5)
C38 Ru3 C35 63.2(5)
C36 Ru3 C35 38.2(5)
C37 Ru3 C35 62.8(5)
C39 Ru3 C35 37.4(5)
N2 Ru3 Ru4 47.8(3)
C28 Ru3 Ru4 48.9(3)
C38 Ru3 Ru4 147.7(4)
C36 Ru3 Ru4 147.5(4)
C37 Ru3 Ru4 150.9(4)
C39 Ru3 Ru4 143.3(4)
C35 Ru3 Ru4 143.4(4)
N2 Ru4 C28 96.8(5)
N2 Ru4 C45 160.1(6)
C28 Ru4 C45 97.7(5)
N2 Ru4 C46 122.4(6)
C28 Ru4 C46 127.2(5)
C45 Ru4 C46 37.8(6)
N2 Ru4 C48 115.9(5)
C28 Ru4 C48 132.1(5)
C45 Ru4 C48 62.3(5)
C46 Ru4 C48 63.1(5)
N2 Ru4 C47 102.8(5)
C28 Ru4 C47 160.4(5)
C45 Ru4 C47 63.0(6)
C46 Ru4 C47 38.1(5)
C48 Ru4 C47 37.6(5)
N2 Ru4 C49 150.8(5)
C28 Ru4 C49 100.6(5)
C45 Ru4 C49 37.0(5)
C46 Ru4 C49 62.6(5)
C48 Ru4 C49 36.9(5)
C47 Ru4 C49 62.3(5)
N2 Ru4 Ru3 47.7(3)
C28 Ru4 Ru3 49.1(4)
C45 Ru4 Ru3 143.9(4)
C46 Ru4 Ru3 147.4(4)
C48 Ru4 Ru3 147.9(4)
C47 Ru4 Ru3 150.4(4)
C49 Ru4 Ru3 144.3(4)
C2 N1 Ru2 138.2(9)
C2 N1 Ru1 135.4(9)
Ru2 N1 Ru1 86.1(4)
C29 N2 Ru3 137.7(9)
C29 N2 Ru4 137.7(10)
Ru3 N2 Ru4 84.5(5)
Se1 C1 Ru2 138.3(6)
Se1 C1 Ru1 138.5(7)
Ru2 C1 Ru1 83.1(5)
C3 C2 C7 122.9(14)
C3 C2 N1 121.2(12)
C7 C2 N1 115.9(15)
C2 C3 C4 117.9(16)
C3 C4 C5 118(2)
C6 C5 C4 122.4(16)
C5 C6 C7 120.8(18)
C6 C7 C2 117.9(17)
C9 C8 C12 106.9(14)
C9 C8 C13 128.5(15)
C12 C8 C13 124.5(15)
C9 C8 Ru1 71.6(9)
C12 C8 Ru1 72.2(7)
C13 C8 Ru1 124.4(10)
C10 C9 C8 110.9(13)
C10 C9 C14 124.8(18)
C8 C9 C14 124.3(18)
C10 C9 Ru1 70.5(9)
C8 C9 Ru1 71.8(8)
C14 C9 Ru1 122.4(11)
C9 C10 C11 106.1(13)
C9 C10 C15 128.8(18)
C11 C10 C15 124.6(19)
C9 C10 Ru1 72.7(9)
C11 C10 Ru1 73.5(8)
C15 C10 Ru1 125.5(11)
C12 C11 C10 108.0(14)
C12 C11 C16 124.2(14)
C10 C11 C16 127.7(15)
C12 C11 Ru1 71.4(7)
C10 C11 Ru1 68.4(8)
C16 C11 Ru1 126.0(9)
C11 C12 C8 107.8(14)
C11 C12 C17 125.0(13)
C8 C12 C17 126.9(14)
C11 C12 Ru1 72.3(8)
C8 C12 Ru1 70.2(7)
C17 C12 Ru1 127.9(10)
C22 C18 C19 107.7(13)
C22 C18 C23 127.0(14)
C19 C18 C23 125.4(14)
C22 C18 Ru2 67.8(8)
C19 C18 Ru2 71.0(8)
C23 C18 Ru2 126.8(10)
C18 C19 C20 109.4(13)
C18 C19 C24 125.0(13)
C20 C19 C24 125.3(13)
C18 C19 Ru2 72.2(8)
C20 C19 Ru2 70.7(8)
C24 C19 Ru2 128.4(9)
C19 C20 C21 106.3(14)
C19 C20 C25 126.6(14)
C21 C20 C25 127.0(14)
C19 C20 Ru2 72.0(8)
C21 C20 Ru2 70.0(8)
C25 C20 Ru2 125.4(10)
C22 C21 C20 106.8(12)
C22 C21 C26 128.9(16)
C20 C21 C26 124.4(17)
C22 C21 Ru2 69.1(8)
C20 C21 Ru2 71.5(8)
C26 C21 Ru2 125.8(9)
C18 C22 C21 109.7(13)
C18 C22 C27 124.6(16)
C21 C22 C27 125.0(15)
C18 C22 Ru2 75.5(8)
C21 C22 Ru2 72.6(8)
C27 C22 Ru2 126.1(11)
Se2 C28 Ru4 139.0(7)
Se2 C28 Ru3 139.0(7)
Ru4 C28 Ru3 82.0(5)
N2 C29 C30 123.5(15)
N2 C29 C34 120.7(14)
C30 C29 C34 115.8(14)
C29 C30 C31 119.8(15)
C32 C31 C30 125.1(18)
C31 C32 C33 116.3(17)
C32 C33 C34 122.4(16)
C33 C34 C29 120.5(16)
C39 C35 C36 107.6(12)
C39 C35 C40 125.0(16)
C36 C35 C40 127.2(15)
C39 C35 Ru3 71.2(8)
C36 C35 Ru3 69.2(7)
C40 C35 Ru3 128.6(10)
C37 C36 C35 107.8(12)
C37 C36 C41 125.8(16)
C35 C36 C41 126.3(14)
C37 C36 Ru3 71.5(8)
C35 C36 Ru3 72.6(8)
C41 C36 Ru3 124.6(10)
C38 C37 C36 109.4(13)
C38 C37 C42 126.5(14)
C36 C37 C42 124.1(14)
C38 C37 Ru3 71.0(7)
C36 C37 Ru3 71.0(8)
C42 C37 Ru3 125.8(9)
C37 C38 C39 108.4(13)
C37 C38 C43 127.6(13)
C39 C38 C43 123.8(13)
C37 C38 Ru3 71.9(7)
C39 C38 Ru3 72.5(8)
C43 C38 Ru3 125.5(9)
C35 C39 C38 106.7(14)
C35 C39 C44 124.9(14)
C38 C39 C44 128.3(14)
C35 C39 Ru3 71.5(8)
C38 C39 Ru3 69.0(7)
C44 C39 Ru3 127.3(10)
C49 C45 C46 109.5(12)
C49 C45 C50 125.7(16)
C46 C45 C50 124.0(15)
C49 C45 Ru4 73.9(8)
C46 C45 Ru4 71.6(8)
C50 C45 Ru4 129.4(10)
C45 C46 C47 107.1(12)
C45 C46 C51 128.8(14)
C47 C46 C51 124.1(15)
C45 C46 Ru4 70.6(7)
C47 C46 Ru4 72.0(8)
C51 C46 Ru4 124.1(10)
C48 C47 C46 106.7(14)
C48 C47 C52 127.4(14)
C46 C47 C52 125.9(15)
C48 C47 Ru4 70.4(7)
C46 C47 Ru4 69.9(8)
C52 C47 Ru4 124.8(10)
C49 C48 C47 109.4(13)
C49 C48 C53 125.3(13)
C47 C48 C53 125.2(13)
C49 C48 Ru4 73.2(7)
C47 C48 Ru4 72.1(7)
C53 C48 Ru4 124.8(9)
C48 C49 C45 107.3(13)
C48 C49 C54 127.9(14)
C45 C49 C54 124.7(15)
C48 C49 Ru4 69.8(7)
C45 C49 Ru4 69.0(8)
C54 C49 Ru4 124.1(10)

loop_
_geom_bond_atom_site_label_1
_geom_bond_atom_site_label_2
_geom_bond_distance
Ru1 N1 1.892(11)
Ru1 C1 1.934(12)
Ru1 C10 2.181(14)
Ru1 C9 2.209(15)
Ru1 C8 2.212(13)
Ru1 C12 2.238(12)
Ru1 C11 2.249(13)
Ru1 Ru2 2.5648(16)
Ru2 N1 1.866(10)
Ru2 C1 1.931(12)
Ru2 C22 2.154(13)
Ru2 C21 2.199(13)
Ru2 C20 2.219(14)
Ru2 C19 2.237(13)
Ru2 C18 2.253(13)
Ru3 N2 1.902(11)
Ru3 C28 1.954(12)
Ru3 C38 2.186(11)
Ru3 C36 2.191(13)
Ru3 C37 2.197(13)
Ru3 C39 2.234(14)
Ru3 C35 2.238(13)
Ru3 Ru4 2.5591(16)
Ru4 N2 1.904(11)
Ru4 C28 1.949(12)
Ru4 C45 2.187(13)
Ru4 C46 2.200(13)
Ru4 C48 2.206(12)
Ru4 C47 2.229(13)
Ru4 C49 2.251(13)
Se1 C1 1.844(12)
Se2 C28 1.802(13)
N1 C2 1.416(17)
N2 C29 1.334(17)
C2 C3 1.37(2)
C2 C7 1.395(19)
C3 C4 1.40(2)
C4 C5 1.41(3)
C5 C6 1.33(3)
C6 C7 1.37(2)
C8 C9 1.39(2)
C8 C12 1.433(18)
C8 C13 1.52(2)
C9 C10 1.39(2)
C9 C14 1.55(2)
C10 C11 1.45(2)
C10 C15 1.49(2)
C11 C12 1.397(19)
C11 C16 1.51(2)
C12 C17 1.50(2)
C18 C22 1.391(19)
C18 C19 1.417(18)
C18 C23 1.51(2)
C19 C20 1.425(18)
C19 C24 1.49(2)
C20 C21 1.46(2)
C20 C25 1.48(2)
C21 C22 1.43(2)
C21 C26 1.53(2)
C22 C27 1.51(2)
C29 C30 1.38(2)
C29 C34 1.41(2)
C30 C31 1.40(2)
C31 C32 1.32(3)
C32 C33 1.35(3)
C33 C34 1.40(2)
C35 C39 1.43(2)
C35 C36 1.45(2)
C35 C40 1.50(2)
C36 C37 1.411(19)
C36 C41 1.54(2)
C37 C38 1.395(19)
C37 C42 1.49(2)
C38 C39 1.457(19)
C38 C43 1.472(19)
C39 C44 1.48(2)
C45 C49 1.411(19)
C45 C46 1.42(2)
C45 C50 1.51(2)
C46 C47 1.45(2)
C46 C51 1.52(2)
C47 C48 1.428(19)
C47 C52 1.47(2)
C48 C49 1.412(19)
C48 C53 1.507(19)
C49 C54 1.50(2)
